data_4060788
loop_
_publ_author_name
'Skelton, Brian W.'

_journal_name_full Organometallics
_journal_paper_doi 10.1021/om010727b
_journal_year 2002
_chemical_formula_sum 'C32 H36 O5 P2 Pd'
_chemical_formula_weight 668.99
_space_group_IT_number 14
_symmetry_cell_setting monoclinic
_symmetry_space_group_name_Hall '-P 2yn'
_symmetry_space_group_name_H-M 'P 1 21/n 1'
_cell_angle_alpha 90.000(5)
_cell_angle_beta 100.320(10)
_cell_angle_gamma 90.000(5)
_cell_formula_units_Z 4
_cell_length_a 8.7980(10)
_cell_length_b 15.665(7)
_cell_length_c 22.102(5)
_cell_measurement_temperature 293(2)
_cell_volume 2996.8(15)
_diffrn_ambient_temperature 293(2)
_exptl_crystal_density_diffrn 1.443
_refine_ls_R_factor_obs 0.0490
_refine_ls_wR_factor_obs 0.0931
_cod_depositor_comments
;
The following automatic conversions were performed:
'_symmetry_cell_setting' value 'Monoclinic' changed to 'monoclinic'
according to '/home/saulius/struct/CIF-dictionaries/cif_core.dic'
dictionary named 'cif_core.dic' version 2.4.1 from 2010-06-29.

Automatic conversion script
Id: cif_fix_enum 1527 2010-12-29 10:47:43Z saulius 
;
_cod_original_sg_symbol_H-M 'P 21/n'
_cod_database_code 4060788

loop_
_symmetry_equiv_pos_as_xyz
'x, y, z'
'-x+1/2, y+1/2, -z+1/2'
'-x, -y, -z'
'x-1/2, -y-1/2, z-1/2'

loop_
_atom_site_aniso_label
_atom_site_aniso_U_11
_atom_site_aniso_U_22
_atom_site_aniso_U_33
_atom_site_aniso_U_23
_atom_site_aniso_U_13
_atom_site_aniso_U_12
Pd1 0.0280(3) 0.0302(3) 0.0381(3) -0.0015(3) 0.0054(2) 0.0000(3)
P1 0.0307(11) 0.0281(11) 0.0363(12) -0.0007(9) 0.0038(9) 0.0004(8)
P2 0.0284(11) 0.0325(11) 0.0368(12) -0.0019(9) 0.0021(9) -0.0020(9)
O1 0.030(3) 0.034(3) 0.058(4) 0.003(3) 0.007(2) 0.005(2)
O2 0.056(4) 0.043(4) 0.114(6) -0.009(4) 0.011(4) -0.009(3)
O3 0.039(3) 0.052(3) 0.049(3) -0.010(3) 0.012(2) -0.013(3)
O4 0.070(4) 0.048(4) 0.086(5) -0.006(4) 0.010(4) -0.012(3)
C1 0.033(5) 0.044(5) 0.056(6) 0.005(4) 0.016(4) 0.003(4)
C2 0.058(6) 0.051(6) 0.082(7) 0.016(5) 0.014(5) 0.019(5)
C3 0.039(5) 0.039(5) 0.045(5) 0.002(4) -0.003(4) 0.007(4)
C4 0.050(5) 0.079(6) 0.048(5) 0.015(5) 0.010(4) -0.009(5)
C5 0.031(4) 0.034(4) 0.033(5) 0.001(4) 0.001(4) -0.001(3)
C6 0.030(4) 0.027(4) 0.041(5) 0.005(3) 0.003(4) 0.001(3)
C7 0.042(5) 0.052(5) 0.043(5) -0.013(4) 0.010(4) 0.003(4)
C8 0.034(4) 0.052(5) 0.051(5) 0.002(4) 0.010(4) 0.004(4)
C2,1 0.049(5) 0.045(5) 0.058(6) 0.008(4) -0.010(4) 0.007(4)
C3,1 0.049(6) 0.066(6) 0.070(7) 0.005(5) -0.021(5) 0.005(5)
C4,1 0.055(6) 0.067(7) 0.065(7) -0.014(5) -0.012(5) -0.019(5)
C5,1 0.059(6) 0.047(5) 0.067(7) -0.007(5) 0.010(5) -0.008(5)
C6,1 0.037(5) 0.038(5) 0.048(5) 0.000(4) -0.002(4) -0.003(4)
C1,1 0.033(4) 0.030(4) 0.034(4) -0.001(3) 0.004(4) 0.002(3)
C2,2 0.040(5) 0.031(4) 0.051(5) -0.003(4) 0.016(4) 0.003(4)
C3,2 0.042(5) 0.031(5) 0.070(6) -0.007(4) 0.010(5) -0.001(4)
C4,2 0.043(5) 0.036(5) 0.077(7) 0.008(5) 0.027(5) -0.001(4)
C5,2 0.066(6) 0.047(5) 0.052(6) 0.004(5) 0.027(5) 0.002(5)
C6,2 0.056(5) 0.034(5) 0.045(5) -0.006(4) 0.017(4) 0.005(4)
C1,2 0.019(4) 0.031(4) 0.046(5) 0.000(4) 0.005(4) 0.000(3)
C2,4 0.034(5) 0.043(5) 0.063(6) 0.003(4) 0.015(4) -0.004(4)
C3,4 0.050(6) 0.037(5) 0.093(8) 0.007(5) 0.019(5) -0.003(4)
C4,4 0.070(7) 0.037(5) 0.067(6) 0.008(5) 0.026(5) 0.015(5)
C5,4 0.052(5) 0.056(6) 0.050(6) 0.010(5) 0.010(5) 0.016(5)
C6,4 0.043(5) 0.040(5) 0.060(6) -0.002(4) 0.005(5) -0.008(4)
C1,4 0.032(4) 0.033(4) 0.037(5) -0.003(4) 0.010(4) 0.000(3)
C2,3 0.052(5) 0.062(6) 0.054(6) -0.019(5) 0.016(5) -0.012(5)
C3,3 0.057(6) 0.072(6) 0.066(7) -0.036(5) 0.008(5) 0.006(5)
C4,3 0.048(6) 0.043(5) 0.071(7) -0.015(5) -0.019(5) 0.001(4)
C5,3 0.055(6) 0.049(6) 0.068(7) -0.009(5) -0.003(5) -0.022(4)
C6,3 0.058(6) 0.044(5) 0.047(5) -0.003(4) 0.008(5) -0.012(4)
C1,3 0.034(4) 0.028(4) 0.039(5) -0.001(3) 0.001(4) 0.006(3)

loop_
_atom_site_label
_atom_site_type_symbol
_atom_site_fract_x
_atom_site_fract_y
_atom_site_fract_z
_atom_site_U_iso_or_equiv
_atom_site_thermal_displace_type
_atom_site_occupancy
_atom_site_calc_flag
_atom_site_refinement_flags
_atom_site_disorder_group
Pd1 Pd 0.77908(6) 0.23875(3) 0.32015(3) 0.03216(18) Uani 1 d . .
P1 P 0.8228(2) 0.21301(11) 0.22637(9) 0.0320(5) Uani 1 d . .
P2 P 1.0238(2) 0.19786(12) 0.35057(9) 0.0330(5) Uani 1 d . .
O1 O 0.5573(5) 0.2806(3) 0.2823(2) 0.0407(13) Uani 1 d . .
O2 O 0.6239(7) 0.4175(3) 0.2925(3) 0.0716(19) Uani 1 d . .
O3 O 0.7414(5) 0.2617(3) 0.4093(2) 0.0464(13) Uani 1 d . .
O4 O 0.5931(7) 0.1474(4) 0.4020(3) 0.0685(18) Uani 1 d . .
C1 C 0.5347(9) 0.3605(5) 0.2735(4) 0.043(2) Uani 1 d . .
C2 C 0.3795(9) 0.3833(5) 0.2343(4) 0.063(3) Uani 1 d . .
H2A H 0.3187 0.4146 0.2587 0.070(8) Uiso 1 calc R .
H2B H 0.3261 0.3319 0.2194 0.070(8) Uiso 1 calc R .
H2C H 0.3960 0.4177 0.2001 0.070(8) Uiso 1 calc R .
C3 C 0.6444(9) 0.2123(5) 0.4285(4) 0.042(2) Uani 1 d . .
C4 C 0.5964(9) 0.2374(6) 0.4868(3) 0.059(2) Uani 1 d . .
H4A H 0.6447 0.2005 0.5193 0.070(8) Uiso 1 calc R .
H4B H 0.4861 0.2328 0.4825 0.070(8) Uiso 1 calc R .
H4C H 0.6271 0.2954 0.4966 0.070(8) Uiso 1 calc R .
C5 C 0.9885(8) 0.1401(5) 0.2322(3) 0.0331(18) Uani 1 d . .
H5 H 0.9574 0.0859 0.2485 0.028(12) Uiso 1 calc R .
C6 C 1.1128(8) 0.1792(4) 0.2818(3) 0.0332(18) Uani 1 d . .
H6 H 1.1365 0.2356 0.2667 0.028(12) Uiso 1 calc R .
C7 C 1.0432(8) 0.1202(5) 0.1724(3) 0.045(2) Uani 1 d . .
H7A H 1.0871 0.1707 0.1578 0.070(8) Uiso 1 calc R .
H7B H 0.9573 0.1015 0.1423 0.070(8) Uiso 1 calc R .
H7C H 1.1199 0.0760 0.1793 0.070(8) Uiso 1 calc R .
C8 C 1.2646(8) 0.1289(5) 0.2930(4) 0.045(2) Uani 1 d . .
H8A H 1.3319 0.1517 0.3283 0.070(8) Uiso 1 calc R .
H8B H 1.3134 0.1337 0.2576 0.070(8) Uiso 1 calc R .
H8C H 1.2436 0.0700 0.3000 0.070(8) Uiso 1 calc R .
C2,1 C 0.5481(6) 0.2217(2) 0.1447(2) 0.053(2) Uani 1 d G .
H2,1 H 0.5612 0.2805 0.1481 0.064 Uiso 1 calc R .
C3,1 C 0.4164(5) 0.1881(3) 0.1084(2) 0.065(3) Uani 1 d G .
H3,1 H 0.3413 0.2245 0.0874 0.078 Uiso 1 calc R .
C4,1 C 0.3968(5) 0.1002(4) 0.1033(2) 0.065(3) Uani 1 d G .
H4,1 H 0.3086 0.0778 0.0790 0.078 Uiso 1 calc R .
C5,1 C 0.5089(6) 0.0459(2) 0.1346(3) 0.058(2) Uani 1 d G .
H5,1 H 0.4958 -0.0130 0.1312 0.069 Uiso 1 calc R .
C6,1 C 0.6407(5) 0.0794(3) 0.1709(2) 0.042(2) Uani 1 d G .
H6,1 H 0.7157 0.0431 0.1919 0.051 Uiso 1 calc R .
C1,1 C 0.6603(4) 0.1673(3) 0.1760(2) 0.0326(17) Uani 1 d G .
C2,2 C 0.9114(5) 0.3815(3) 0.22361(18) 0.039(2) Uani 1 d G .
H2,2 H 0.9031 0.3817 0.2650 0.047 Uiso 1 calc R .
C3,2 C 0.9584(5) 0.4548(2) 0.1967(2) 0.048(2) Uani 1 d G .
H3,2 H 0.9816 0.5041 0.2200 0.057 Uiso 1 calc R .
C4,2 C 0.9708(5) 0.4546(3) 0.1349(2) 0.050(2) Uani 1 d G .
H4,2 H 1.0022 0.5036 0.1169 0.060 Uiso 1 calc R .
C5,2 C 0.9362(6) 0.3810(3) 0.09997(18) 0.053(2) Uani 1 d G .
H5,2 H 0.9445 0.3808 0.0586 0.063 Uiso 1 calc R .
C6,2 C 0.8892(6) 0.3077(3) 0.1269(2) 0.044(2) Uani 1 d G .
H6,2 H 0.8661 0.2585 0.1035 0.053 Uiso 1 calc R .
C1,2 C 0.8768(5) 0.3080(2) 0.1887(2) 0.0320(18) Uani 1 d G .
C2,4 C 0.9303(4) 0.0390(3) 0.3841(2) 0.046(2) Uani 1 d G .
H2,4 H 0.8364 0.0521 0.3592 0.055 Uiso 1 calc R .
C3,4 C 0.9517(6) -0.0404(3) 0.4126(3) 0.059(3) Uani 1 d G .
H3,4 H 0.8722 -0.0803 0.4066 0.071 Uiso 1 calc R .
C4,4 C 1.0920(7) -0.0600(2) 0.4498(2) 0.056(2) Uani 1 d G .
H4,4 H 1.1063 -0.1131 0.4688 0.068 Uiso 1 calc R .
C5,4 C 1.2108(5) -0.0004(3) 0.4587(2) 0.053(2) Uani 1 d G .
H5,4 H 1.3047 -0.0135 0.4836 0.063 Uiso 1 calc R .
C6,4 C 1.1894(5) 0.0790(3) 0.4302(2) 0.048(2) Uani 1 d G .
H6,4 H 1.2690 0.1189 0.4361 0.058 Uiso 1 calc R .
C1,4 C 1.0491(5) 0.0986(2) 0.3930(2) 0.0335(18) Uani 1 d G .
C2,3 C 1.0979(5) 0.2984(3) 0.4535(2) 0.055(2) Uani 1 d G .
H2,3 H 1.0180 0.2693 0.4669 0.066 Uiso 1 calc R .
C3,3 C 1.1766(7) 0.3627(4) 0.4895(2) 0.065(3) Uani 1 d G .
H3,3 H 1.1493 0.3767 0.5270 0.079 Uiso 1 calc R .
C4,3 C 1.2961(6) 0.4062(3) 0.4694(3) 0.058(3) Uani 1 d G .
H4,3 H 1.3487 0.4493 0.4936 0.069 Uiso 1 calc R .
C5,3 C 1.3369(5) 0.3853(3) 0.4134(3) 0.059(3) Uani 1 d G .
H5,3 H 1.4168 0.4144 0.3999 0.071 Uiso 1 calc R .
C6,3 C 1.2582(6) 0.3210(3) 0.3773(2) 0.050(2) Uani 1 d G .
H6,3 H 1.2854 0.3070 0.3398 0.060 Uiso 1 calc R .
C1,3 C 1.1387(5) 0.2775(3) 0.3974(2) 0.0346(18) Uani 1 d G .
OS O 0.7770(9) 0.9398(5) 0.0737(4) 0.107(3) Uiso 1 d . .

loop_
_geom_bond_atom_site_label_1
_geom_bond_atom_site_label_2
_geom_bond_distance
_geom_bond_site_symmetry_2
_geom_bond_publ_flag
Pd1 O1 2.087(5) . ?
Pd1 O3 2.087(5) . ?
Pd1 P1 2.212(2) . ?
Pd1 P2 2.2317(19) . ?
P1 C1,1 1.796(4) . ?
P1 C1,2 1.809(4) . ?
P1 C5 1.838(7) . ?
P2 C1,4 1.808(4) . ?
P2 C1,3 1.809(4) . ?
P2 C6 1.852(7) . ?
O1 C1 1.276(9) . ?
O2 C1 1.213(9) . ?
O3 C3 1.279(9) . ?
O4 C3 1.219(8) . ?
C1 C2 1.522(10) . ?
C3 C4 1.480(10) . ?
C5 C7 1.518(9) . ?
C5 C6 1.532(9) . ?
C6 C8 1.532(9) . ?
C2,1 C3,1 1.3900 . ?
C2,1 C1,1 1.3900 . ?
C3,1 C4,1 1.3900 . ?
C4,1 C5,1 1.3900 . ?
C5,1 C6,1 1.3900 . ?
C6,1 C1,1 1.3900 . ?
C2,2 C3,2 1.3900 . ?
C2,2 C1,2 1.3900 . ?
C3,2 C4,2 1.3900 . ?
C4,2 C5,2 1.3900 . ?
C5,2 C6,2 1.3900 . ?
C6,2 C1,2 1.3900 . ?
C2,4 C3,4 1.3900 . ?
C2,4 C1,4 1.3900 . ?
C3,4 C4,4 1.3900 . ?
C4,4 C5,4 1.3900 . ?
C5,4 C6,4 1.3900 . ?
C6,4 C1,4 1.3900 . ?
C2,3 C3,3 1.3900 . ?
C2,3 C1,3 1.3900 . ?
C3,3 C4,3 1.3900 . ?
C4,3 C5,3 1.3900 . ?
C5,3 C6,3 1.3900 . ?
C6,3 C1,3 1.3900 . ?
